data_4115950
loop_
_publ_author_name
'Rodolphe Cl\'erac'
'F. Albert Cotton'
'Kim R. Dunbar'
'Tongbu Lu'
'Carlos A. Murillo'
'Xiaoping Wang'

_publ_contact_author_address
; Dept. of Chemistry
  P.O. Box 30012
  Texas A&M University
  College Station, TX 77842-3012
  USA
;
_publ_contact_author_email cotton@tamu.edu
_publ_contact_author_fax '(409) 845 9351'
_publ_contact_author_name 'F.A. Cotton'
_publ_contact_author_phone '(409) 845 4432'
_publ_section_title
;
 A New Linear Tricobalt Compound with Di(2-pyridyl)amide (dpa) Ligands:
 Two-Step Spin Crossover of [Co3(dpa)4Cl2][BF4]
;
_journal_name_full 'Journal of the American Chemical Society'
_journal_page_first 2272
_journal_page_last 2278
_journal_paper_doi 10.1021/ja994051b
_journal_volume 122
_journal_year 2000
_chemical_compound_source synthesis
_chemical_formula_structural '[Co3(N3C10H8)4Cl2][BF4]1.125CH2Cl2'
_chemical_formula_sum 'C41.125 H34.25 B Cl4.25 Co3 F4 N12'
_chemical_formula_weight 1110.82
_chemical_name_systematic
; 
 ? 
;
_space_group_IT_number 14
_symmetry_cell_setting monoclinic
_symmetry_space_group_name_Hall '-P 2yn'
_symmetry_space_group_name_H-M 'P 1 21/n 1'
_atom_sites_solution_hydrogens geom
_atom_sites_solution_primary direct
_atom_sites_solution_secondary difmap
_audit_creation_method SHELXL
_cell_angle_alpha 90.00
_cell_angle_beta 92.951(6)
_cell_angle_gamma 90.00
_cell_formula_units_Z 4
_cell_length_a 11.325(1)
_cell_length_b 20.915(2)
_cell_length_c 19.786(1)
_cell_measurement_reflns_used 250
_cell_measurement_temperature 300(2)
_cell_measurement_theta_max 20.8
_cell_measurement_theta_min 9.05
_cell_volume 4680.3(7)
_computing_cell_refinement MADNES
_computing_data_collection MADNES
_computing_data_reduction PROCOR
_computing_molecular_graphics 'XP (Siemens, 1990)'
_computing_structure_refinement 'SHELXL-93 (Sheldrick, 1993)'
_computing_structure_solution 'SHELXS-86 (Sheldrick, 1990)'
_diffrn_ambient_temperature 300(2)
_diffrn_measurement_device 'Nonius FAST area detector'
_diffrn_measurement_method 'Ellipsoid-mask fitting'
_diffrn_radiation_monochromator graphite
_diffrn_radiation_source 'fine-focus sealed tube'
_diffrn_radiation_type MoK\a
_diffrn_radiation_wavelength 0.71073
_diffrn_reflns_av_R_equivalents 0.0764
_diffrn_reflns_av_sigmaI/netI 0.0510
_diffrn_reflns_limit_h_max 13
_diffrn_reflns_limit_h_min -14
_diffrn_reflns_limit_k_max 24
_diffrn_reflns_limit_k_min -26
_diffrn_reflns_limit_l_max 24
_diffrn_reflns_limit_l_min -25
_diffrn_reflns_number 24309
_diffrn_reflns_theta_max 25.00
_diffrn_reflns_theta_min 2.20
_diffrn_standards_number 'none (area detector data)'
_exptl_absorpt_coefficient_mu 1.355
_exptl_absorpt_correction_type none
_exptl_crystal_colour 'dark green'
_exptl_crystal_density_diffrn 1.576
_exptl_crystal_description plates
_exptl_crystal_F_000 2237
_exptl_crystal_size_max 0.32
_exptl_crystal_size_mid 0.26
_exptl_crystal_size_min 0.18
_refine_diff_density_max 0.752
_refine_diff_density_min -0.815
_refine_diff_density_rms 0.093
_refine_ls_extinction_method none
_refine_ls_goodness_of_fit_all 1.054
_refine_ls_goodness_of_fit_obs 1.093
_refine_ls_hydrogen_treatment nonref
_refine_ls_matrix_type full
_refine_ls_number_parameters 595
_refine_ls_number_reflns 7873
_refine_ls_number_restraints 3
_refine_ls_restrained_S_all 1.085
_refine_ls_restrained_S_obs 1.096
_refine_ls_R_factor_all 0.0846
_refine_ls_R_factor_obs 0.0666
_refine_ls_shift/esd_max -0.011
_refine_ls_shift/esd_mean 0.000
_refine_ls_structure_factor_coef Fsqd
_refine_ls_weighting_details 'w=1/[\s^2^(Fo^2^)+(0.0407P)^2^+23.2297P] where P=(Fo^2^+2Fc^2^)/3'
_refine_ls_weighting_scheme calc
_refine_ls_wR_factor_all 0.1715
_refine_ls_wR_factor_obs 0.1541
_reflns_number_observed 6411
_reflns_number_total 7968
_reflns_observed_criterion >2sigma(I)
_cod_data_source_file ja994051b_1.cif
_cod_data_source_block 300K
_cod_depositor_comments
;
The following automatic conversions were performed:

'_refine_ls_weighting_scheme' value 'calc
w=1/[\s^2^(Fo^2^)+(0.0407P)^2^+23.2297P] where P=(Fo^2^+2Fc^2^)/3'
was changed to 'calc'. New tag '_refine_ls_weighting_details' was
created. The value of the new tag was set to
'w=1/[\s^2^(Fo^2^)+(0.0407P)^2^+23.2297P] where P=(Fo^2^+2Fc^2^)/3'.

Automatic conversion script
Id: cif_fix_values 3143 2015-03-26 13:38:13Z robertas 
;
_cod_database_code 4115950

loop_
_symmetry_equiv_pos_as_xyz
'x, y, z'
'-x+1/2, y+1/2, -z+1/2'
'-x, -y, -z'
'x-1/2, -y-1/2, z-1/2'

loop_
_atom_site_aniso_label
_atom_site_aniso_U_11
_atom_site_aniso_U_22
_atom_site_aniso_U_33
_atom_site_aniso_U_23
_atom_site_aniso_U_13
_atom_site_aniso_U_12
Co1 0.0446(4) 0.0342(4) 0.0315(4) -0.0016(3) 0.0017(3) 0.0046(3)
Co2 0.0381(4) 0.0316(4) 0.0289(4) -0.0030(3) 0.0029(3) 0.0008(3)
Co3 0.0389(4) 0.0383(5) 0.0336(4) -0.0033(3) 0.0050(3) -0.0035(3)
Cl1 0.0750(11) 0.0507(10) 0.0349(7) -0.0065(6) -0.0025(7) 0.0097(8)
Cl2 0.0552(9) 0.0652(11) 0.0383(7) -0.0131(7) 0.0073(6) -0.0104(7)
N1 0.050(3) 0.045(3) 0.031(2) -0.002(2) 0.010(2) 0.005(2)
N2 0.043(3) 0.038(3) 0.036(2) -0.003(2) 0.007(2) -0.001(2)
N3 0.045(3) 0.039(3) 0.042(3) -0.005(2) 0.006(2) -0.004(2)
N4 0.049(3) 0.030(3) 0.040(3) -0.007(2) -0.004(2) 0.006(2)
N5 0.040(2) 0.032(3) 0.033(2) -0.002(2) 0.000(2) -0.004(2)
N6 0.051(3) 0.039(3) 0.034(2) 0.001(2) 0.004(2) -0.003(2)
N7 0.045(3) 0.029(3) 0.042(2) -0.006(2) 0.001(2) 0.003(2)
N8 0.039(2) 0.032(3) 0.031(2) -0.004(2) -0.002(2) 0.004(2)
N9 0.040(2) 0.043(3) 0.029(2) -0.002(2) 0.000(2) -0.007(2)
N10 0.055(3) 0.036(3) 0.036(2) -0.001(2) 0.002(2) 0.001(2)
N11 0.046(3) 0.033(3) 0.032(2) -0.001(2) 0.003(2) 0.003(2)
N12 0.042(3) 0.032(3) 0.042(3) 0.001(2) 0.005(2) -0.001(2)
C1 0.058(4) 0.063(5) 0.045(3) -0.011(3) 0.011(3) 0.010(3)
C2 0.050(4) 0.101(6) 0.048(4) -0.010(4) 0.018(3) 0.018(4)
C3 0.054(4) 0.080(6) 0.057(4) 0.002(4) 0.022(3) 0.001(4)
C4 0.045(3) 0.058(4) 0.052(4) 0.001(3) 0.010(3) -0.003(3)
C5 0.046(3) 0.042(3) 0.036(3) 0.005(3) 0.010(2) 0.003(3)
C6 0.041(3) 0.029(3) 0.042(3) -0.001(2) 0.005(2) -0.002(2)
C7 0.058(4) 0.041(4) 0.057(4) 0.004(3) 0.016(3) 0.001(3)
C8 0.064(4) 0.029(4) 0.085(5) 0.006(3) 0.019(4) -0.004(3)
C9 0.075(5) 0.032(4) 0.085(5) -0.010(3) 0.013(4) -0.004(3)
C10 0.063(4) 0.042(4) 0.060(4) -0.014(3) 0.010(3) 0.000(3)
C11 0.055(4) 0.047(4) 0.042(3) -0.003(3) -0.007(3) 0.006(3)
C12 0.049(4) 0.059(5) 0.064(4) -0.014(3) -0.013(3) 0.003(3)
C13 0.038(3) 0.059(5) 0.077(5) -0.007(4) 0.002(3) 0.001(3)
C14 0.040(3) 0.041(4) 0.056(4) -0.006(3) 0.005(3) 0.001(3)
C15 0.044(3) 0.023(3) 0.042(3) -0.004(2) 0.001(2) 0.005(2)
C16 0.041(3) 0.037(3) 0.041(3) 0.000(2) 0.004(2) -0.002(2)
C17 0.072(4) 0.048(4) 0.050(4) 0.013(3) -0.005(3) -0.011(3)
C18 0.108(7) 0.065(5) 0.058(4) 0.019(4) 0.002(4) -0.017(5)
C19 0.105(6) 0.071(6) 0.044(4) 0.016(4) -0.005(4) 0.001(5)
C20 0.070(4) 0.063(5) 0.035(3) 0.003(3) 0.001(3) -0.003(3)
C21 0.096(5) 0.053(4) 0.032(3) 0.001(3) 0.004(3) 0.009(4)
C22 0.135(8) 0.061(5) 0.050(4) 0.020(4) 0.008(5) 0.011(5)
C23 0.112(7) 0.055(5) 0.061(4) 0.019(4) -0.002(4) 0.023(4)
C24 0.075(5) 0.045(4) 0.062(4) 0.012(3) 0.010(3) 0.020(3)
C25 0.052(3) 0.043(4) 0.037(3) 0.001(3) 0.002(3) 0.005(3)
C26 0.042(3) 0.023(3) 0.044(3) -0.005(2) 0.005(2) -0.002(2)
C27 0.043(3) 0.039(4) 0.055(4) -0.002(3) 0.005(3) 0.000(3)
C28 0.045(3) 0.050(4) 0.077(5) 0.002(3) 0.010(3) 0.004(3)
C29 0.047(4) 0.069(5) 0.053(4) -0.014(3) 0.021(3) -0.006(3)
C30 0.055(4) 0.040(4) 0.042(3) -0.004(3) 0.013(3) -0.006(3)
C31 0.059(4) 0.041(4) 0.050(3) -0.011(3) 0.003(3) -0.004(3)
C32 0.076(5) 0.028(3) 0.073(5) -0.007(3) -0.002(4) 0.004(3)
C33 0.067(4) 0.037(4) 0.068(4) 0.008(3) 0.001(3) 0.012(3)
C34 0.053(4) 0.043(4) 0.050(3) 0.003(3) -0.004(3) 0.009(3)
C35 0.041(3) 0.034(3) 0.036(3) 0.001(2) 0.003(2) 0.003(2)
C36 0.041(3) 0.041(3) 0.031(3) 0.002(2) 0.002(2) 0.001(2)
C37 0.042(3) 0.070(5) 0.056(4) -0.015(3) -0.002(3) 0.006(3)
C38 0.036(3) 0.092(6) 0.060(4) -0.008(4) -0.002(3) 0.008(3)
C39 0.043(3) 0.089(6) 0.041(3) -0.002(3) 0.003(3) -0.013(3)
C40 0.050(4) 0.054(4) 0.039(3) -0.005(3) 0.006(3) -0.010(3)
B1 0.073(7) 0.145(13) 0.081(7) 0.029(8) -0.002(6) 0.034(8)
F1 0.203(10) 0.156(9) 0.280(12) -0.059(9) -0.110(9) 0.054(7)
F2 0.147(6) 0.238(10) 0.157(7) 0.034(7) 0.053(5) 0.085(7)
F3 0.139(6) 0.192(9) 0.189(8) 0.099(7) 0.043(6) 0.054(6)
F4 0.118(5) 0.197(8) 0.118(5) 0.040(5) -0.017(4) 0.058(5)

loop_
_atom_site_label
_atom_site_type_symbol
_atom_site_fract_x
_atom_site_fract_y
_atom_site_fract_z
_atom_site_U_iso_or_equiv
_atom_site_thermal_displace_type
_atom_site_occupancy
_atom_site_calc_flag
_atom_site_refinement_flags
_atom_site_disorder_group
Co1 Co 0.79812(7) 0.19824(4) 0.13940(4) 0.0368(2) Uani 1 d . .
Co2 Co 0.81855(6) 0.24659(4) 0.24516(3) 0.0328(2) Uani 1 d . .
Co3 Co 0.84053(6) 0.29443(4) 0.35201(4) 0.0368(2) Uani 1 d . .
Cl1 Cl 0.7790(2) 0.14857(8) 0.03251(7) 0.0537(4) Uani 1 d . .
Cl2 Cl 0.86361(14) 0.34267(9) 0.46029(7) 0.0527(4) Uani 1 d . .
N1 N 0.9617(4) 0.2298(2) 0.1284(2) 0.0419(11) Uani 1 d . .
N2 N 0.9292(4) 0.3035(2) 0.2122(2) 0.0389(11) Uani 1 d . .
N3 N 0.8930(4) 0.3708(2) 0.3008(2) 0.0420(11) Uani 1 d . .
N4 N 0.6390(4) 0.1731(2) 0.1684(2) 0.0400(11) Uani 1 d . .
N5 N 0.7083(4) 0.1891(2) 0.2796(2) 0.0352(10) Uani 1 d . .
N6 N 0.7887(4) 0.2090(2) 0.3856(2) 0.0410(11) Uani 1 d . .
N7 N 0.8660(4) 0.1209(2) 0.1851(2) 0.0387(10) Uani 1 d . .
N8 N 0.9397(4) 0.1889(2) 0.2692(2) 0.0343(10) Uani 1 d . .
N9 N 1.0049(4) 0.2616(2) 0.3505(2) 0.0372(10) Uani 1 d . .
N10 N 0.7327(4) 0.2822(2) 0.1091(2) 0.0423(11) Uani 1 d . .
N11 N 0.6971(4) 0.3046(2) 0.2207(2) 0.0370(10) Uani 1 d . .
N12 N 0.6727(4) 0.3206(2) 0.3341(2) 0.0383(10) Uani 1 d . .
C1 C 1.0361(6) 0.1976(4) 0.0879(3) 0.055(2) Uani 1 d . .
H1A H 1.0081(6) 0.1616(4) 0.0646(3) 0.066 Uiso 1 calc R .
C2 C 1.1501(6) 0.2166(4) 0.0805(3) 0.066(2) Uani 1 d . .
H2A H 1.1978(6) 0.1949(4) 0.0513(3) 0.079 Uiso 1 calc R .
C3 C 1.1936(6) 0.2682(4) 0.1169(4) 0.063(2) Uani 1 d . .
H3A H 1.2712(6) 0.2816(4) 0.1126(4) 0.076 Uiso 1 calc R .
C4 C 1.1218(5) 0.3001(3) 0.1600(3) 0.051(2) Uani 1 d . .
H4A H 1.1507(5) 0.3345(3) 0.1856(3) 0.061 Uiso 1 calc R .
C5 C 1.0047(5) 0.2797(3) 0.1645(3) 0.0408(13) Uani 1 d . .
C6 C 0.9383(5) 0.3637(3) 0.2392(3) 0.0371(12) Uani 1 d . .
C7 C 0.9818(6) 0.4168(3) 0.2050(3) 0.052(2) Uani 1 d . .
H7A H 1.0110(6) 0.4119(3) 0.1623(3) 0.062 Uiso 1 calc R .
C8 C 0.9812(6) 0.4763(3) 0.2350(4) 0.059(2) Uani 1 d . .
H8A H 1.0128(6) 0.5114(3) 0.2134(4) 0.071 Uiso 1 calc R .
C9 C 0.9336(7) 0.4832(3) 0.2970(4) 0.064(2) Uani 1 d . .
H9A H 0.9317(7) 0.5232(3) 0.3176(4) 0.077 Uiso 1 calc R .
C10 C 0.8884(6) 0.4302(3) 0.3284(3) 0.055(2) Uani 1 d . .
H10A H 0.8538(6) 0.4353(3) 0.3697(3) 0.066 Uiso 1 calc R .
C11 C 0.5500(5) 0.1611(3) 0.1235(3) 0.0483(15) Uani 1 d . .
H11A H 0.5636(5) 0.1654(3) 0.0778(3) 0.058 Uiso 1 calc R .
C12 C 0.4403(6) 0.1428(4) 0.1411(4) 0.058(2) Uani 1 d . .
H12A H 0.3804(6) 0.1355(4) 0.1081(4) 0.070 Uiso 1 calc R .
C13 C 0.4197(6) 0.1354(3) 0.2086(4) 0.058(2) Uani 1 d . .
H13A H 0.3466(6) 0.1211(3) 0.2218(4) 0.070 Uiso 1 calc R .
C14 C 0.5066(5) 0.1492(3) 0.2556(3) 0.0457(14) Uani 1 d . .
H14A H 0.4927(5) 0.1461(3) 0.3014(3) 0.055 Uiso 1 calc R .
C15 C 0.6177(5) 0.1682(3) 0.2351(3) 0.0363(12) Uani 1 d . .
C16 C 0.7255(5) 0.1690(3) 0.3447(3) 0.0396(13) Uani 1 d . .
C17 C 0.6948(6) 0.1074(3) 0.3677(3) 0.057(2) Uani 1 d . .
H17A H 0.6542(6) 0.0788(3) 0.3390(3) 0.068 Uiso 1 calc R .
C18 C 0.7257(8) 0.0909(4) 0.4324(4) 0.077(2) Uani 1 d . .
H18A H 0.7011(8) 0.0518(4) 0.4493(4) 0.092 Uiso 1 calc R .
C19 C 0.7924(8) 0.1309(4) 0.4733(4) 0.074(2) Uani 1 d . .
H19A H 0.8170(8) 0.1186(4) 0.5169(4) 0.089 Uiso 1 calc R .
C20 C 0.8224(6) 0.1894(4) 0.4489(3) 0.056(2) Uani 1 d . .
H20A H 0.8676(6) 0.2168(4) 0.4768(3) 0.067 Uiso 1 calc R .
C21 C 0.7367(7) 0.3006(3) 0.0447(3) 0.061(2) Uani 1 d . .
H21A H 0.7719(7) 0.2735(3) 0.0144(3) 0.073 Uiso 1 calc R .
C22 C 0.6906(9) 0.3583(4) 0.0211(4) 0.082(3) Uani 1 d . .
H22A H 0.6937(9) 0.3693(4) -0.0243(4) 0.098 Uiso 1 calc R .
C23 C 0.6405(8) 0.3989(4) 0.0656(4) 0.076(2) Uani 1 d . .
H23A H 0.6082(8) 0.4376(4) 0.0506(4) 0.092 Uiso 1 calc R .
C24 C 0.6381(6) 0.3822(3) 0.1326(4) 0.060(2) Uani 1 d . .
H24A H 0.6056(6) 0.4097(3) 0.1635(4) 0.072 Uiso 1 calc R .
C25 C 0.6855(5) 0.3229(3) 0.1542(3) 0.0440(14) Uani 1 d . .
C26 C 0.6242(5) 0.3240(3) 0.2707(3) 0.0366(12) Uani 1 d . .
C27 C 0.5055(5) 0.3414(3) 0.2587(3) 0.0454(14) Uani 1 d . .
H27A H 0.4720(5) 0.3428(3) 0.2148(3) 0.054 Uiso 1 calc R .
C28 C 0.4388(6) 0.3564(3) 0.3131(4) 0.057(2) Uani 1 d . .
H28A H 0.3604(6) 0.3691(3) 0.3058(4) 0.068 Uiso 1 calc R .
C29 C 0.4874(6) 0.3527(4) 0.3774(3) 0.056(2) Uani 1 d . .
H29A H 0.4433(6) 0.3627(4) 0.4143(3) 0.067 Uiso 1 calc R .
C30 C 0.6021(5) 0.3338(3) 0.3863(3) 0.0451(14) Uani 1 d . .
H30A H 0.6342(5) 0.3297(3) 0.4303(3) 0.054 Uiso 1 calc R .
C31 C 0.8491(6) 0.0621(3) 0.1603(3) 0.0499(15) Uani 1 d . .
H31A H 0.7997(6) 0.0572(3) 0.1217(3) 0.060 Uiso 1 calc R .
C32 C 0.9007(6) 0.0083(3) 0.1888(4) 0.059(2) Uani 1 d . .
H32A H 0.8874(6) -0.0318(3) 0.1696(4) 0.071 Uiso 1 calc R .
C33 C 0.9726(6) 0.0153(3) 0.2465(4) 0.057(2) Uani 1 d . .
H33A H 1.0105(6) -0.0200(3) 0.2662(4) 0.069 Uiso 1 calc R .
C34 C 0.9876(6) 0.0742(3) 0.2743(3) 0.0491(15) Uani 1 d . .
H34A H 1.0336(6) 0.0790(3) 0.3143(3) 0.059 Uiso 1 calc R .
C35 C 0.9346(5) 0.1277(3) 0.2435(3) 0.0372(12) Uani 1 d . .
C36 C 1.0319(5) 0.2111(3) 0.3107(3) 0.0379(12) Uani 1 d . .
C37 C 1.1477(5) 0.1892(4) 0.3079(3) 0.056(2) Uani 1 d . .
H37A H 1.1644(5) 0.1538(4) 0.2816(3) 0.067 Uiso 1 calc R .
C38 C 1.2359(6) 0.2197(4) 0.3438(4) 0.063(2) Uani 1 d . .
H38A H 1.3137(6) 0.2061(4) 0.3414(4) 0.076 Uiso 1 calc R .
C39 C 1.2095(6) 0.2713(4) 0.3839(3) 0.057(2) Uani 1 d . .
H39A H 1.2692(6) 0.2924(4) 0.4091(3) 0.069 Uiso 1 calc R .
C40 C 1.0949(5) 0.2909(3) 0.3862(3) 0.0475(15) Uani 1 d . .
H40A H 1.0778(5) 0.3258(3) 0.4132(3) 0.057 Uiso 1 calc R .
B1 B 0.7668(11) 0.0153(8) 0.6310(6) 0.100(4) Uani 1 d . .
F1 F 0.8032(9) 0.0645(5) 0.6672(6) 0.217(5) Uani 1 d . .
F2 F 0.8547(7) -0.0051(5) 0.5959(4) 0.179(4) Uani 1 d . .
F3 F 0.7411(7) -0.0325(5) 0.6736(5) 0.172(4) Uani 1 d . .
F4 F 0.6740(6) 0.0352(4) 0.5938(3) 0.145(3) Uani 1 d . .
Cl4S Cl 0.7846(13) 0.5190(8) 0.6245(7) 0.234(6) Uiso 0.50 d P .
Cl5S Cl 0.7235(9) 0.4913(5) 0.6304(5) 0.158(3) Uiso 0.50 d P .
Cl6S Cl 0.5835(13) 0.4733(7) 0.5162(7) 0.170(5) Uiso 0.40 d P .
C2S C 0.7673(17) 0.4954(10) 0.5392(10) 0.185(7) Uiso 1 d D 3
Cl8S Cl 0.9070(19) 0.5142(11) 0.5291(11) 0.231(8) Uiso 0.30 d PD 3
Cl7S Cl 0.6541(25) 0.4668(12) 0.5204(12) 0.225(10) Uiso 0.30 d PD 3
Cl1S Cl 0.4921(28) 0.1871(16) 0.4576(16) 0.144(10) Uiso 0.13 d PD .
Cl2S Cl 0.4270(38) 0.0600(22) 0.4584(22) 0.196(16) Uiso 0.13 d PD .
C1S C 0.4939(80) 0.1195(23) 0.5135(28) 0.111(28) Uiso 0.13 d PD .
H1SA H 0.4475(80) 0.1272(23) 0.5525(28) 0.133 Uiso 0.13 calc PR .
H1SB H 0.5739(80) 0.1077(23) 0.5285(28) 0.133 Uiso 0.13 calc PR .

loop_
_atom_type_symbol
_atom_type_description
_atom_type_scat_dispersion_real
_atom_type_scat_dispersion_imag
_atom_type_scat_source
C C 0.0033 0.0016 'International Tables Vol C Tables 4.2.6.8 and 6.1.1.4'
H H 0.0000 0.0000 'International Tables Vol C Tables 4.2.6.8 and 6.1.1.4'
B B 0.0013 0.0007 'International Tables Vol C Tables 4.2.6.8 and 6.1.1.4'
N N 0.0061 0.0033 'International Tables Vol C Tables 4.2.6.8 and 6.1.1.4'
F F 0.0171 0.0103 'International Tables Vol C Tables 4.2.6.8 and 6.1.1.4'
Cl Cl 0.1484 0.1585 'International Tables Vol C Tables 4.2.6.8 and 6.1.1.4'
Co Co 0.3494 0.9721 'International Tables Vol C Tables 4.2.6.8 and 6.1.1.4'

loop_
_geom_angle_atom_site_label_1
_geom_angle_atom_site_label_2
_geom_angle_atom_site_label_3
_geom_angle
N10 Co1 N1 90.5(2)
N10 Co1 N7 170.4(2)
N1 Co1 N7 88.8(2)
N10 Co1 N4 89.5(2)
N1 Co1 N4 169.0(2)
N7 Co1 N4 89.3(2)
N10 Co1 Co2 84.58(14)
N1 Co1 Co2 84.46(13)
N7 Co1 Co2 85.79(13)
N4 Co1 Co2 84.56(13)
N10 Co1 Cl1 95.92(14)
N1 Co1 Cl1 95.26(14)
N7 Co1 Cl1 93.71(14)
N4 Co1 Cl1 95.71(14)
Co2 Co1 Cl1 179.44(6)
N2 Co2 N8 90.2(2)
N2 Co2 N11 89.7(2)
N8 Co2 N11 179.8(2)
N2 Co2 N5 179.1(2)
N8 Co2 N5 89.3(2)
N11 Co2 N5 90.9(2)
N2 Co2 Co1 90.03(14)
N8 Co2 Co1 89.22(13)
N11 Co2 Co1 90.69(14)
N5 Co2 Co1 90.63(13)
N2 Co2 Co3 90.05(14)
N8 Co2 Co3 90.18(13)
N11 Co2 Co3 89.91(14)
N5 Co2 Co3 89.29(13)
Co1 Co2 Co3 179.39(4)
N9 Co3 N12 168.2(2)
N9 Co3 N3 88.0(2)
N12 Co3 N3 89.8(2)
N9 Co3 N6 89.3(2)
N12 Co3 N6 90.6(2)
N3 Co3 N6 168.6(2)
N9 Co3 Co2 83.97(13)
N12 Co3 Co2 84.31(14)
N3 Co3 Co2 84.51(14)
N6 Co3 Co2 84.22(13)
N9 Co3 Cl2 95.79(13)
N12 Co3 Cl2 95.93(14)
N3 Co3 Cl2 95.52(14)
N6 Co3 Cl2 95.75(14)
Co2 Co3 Cl2 179.75(6)
C5 N1 C1 118.4(5)
C5 N1 Co1 121.0(4)
C1 N1 Co1 120.3(5)
C6 N2 C5 123.6(5)
C6 N2 Co2 119.2(4)
C5 N2 Co2 117.0(4)
C6 N3 C10 119.1(5)
C6 N3 Co3 120.3(4)
C10 N3 Co3 120.5(4)
C11 N4 C15 117.9(5)
C11 N4 Co1 121.5(4)
C15 N4 Co1 120.6(4)
C16 N5 C15 124.7(5)
C16 N5 Co2 118.3(4)
C15 N5 Co2 116.9(4)
C16 N6 C20 119.1(5)
C16 N6 Co3 120.7(4)
C20 N6 Co3 120.2(4)
C31 N7 C35 118.2(5)
C31 N7 Co1 122.6(4)
C35 N7 Co1 119.2(4)
C36 N8 C35 123.4(5)
C36 N8 Co2 117.3(4)
C35 N8 Co2 119.3(4)
C40 N9 C36 117.8(5)
C40 N9 Co3 121.1(4)
C36 N9 Co3 121.1(4)
C21 N10 C25 118.6(5)
C21 N10 Co1 120.9(4)
C25 N10 Co1 120.5(4)
C25 N11 C26 125.1(5)
C25 N11 Co2 117.4(4)
C26 N11 Co2 117.5(4)
C26 N12 C30 117.9(5)
C26 N12 Co3 121.3(4)
C30 N12 Co3 120.8(4)
C2 C1 N1 122.2(7)
C1 C2 C3 119.2(6)
C2 C3 C4 119.8(7)
C3 C4 C5 118.8(7)
N1 C5 N2 114.7(5)
N1 C5 C4 121.5(5)
N2 C5 C4 123.3(6)
N3 C6 N2 115.2(5)
N3 C6 C7 120.4(5)
N2 C6 C7 124.2(5)
C8 C7 C6 119.8(6)
C9 C8 C7 119.4(6)
C8 C9 C10 119.2(6)
N3 C10 C9 122.0(6)
N4 C11 C12 123.5(6)
C11 C12 C13 118.8(6)
C14 C13 C12 119.4(6)
C13 C14 C15 119.7(6)
N4 C15 N5 115.5(5)
N4 C15 C14 120.8(5)
N5 C15 C14 123.4(5)
N6 C16 N5 115.1(5)
N6 C16 C17 120.2(5)
N5 C16 C17 124.1(5)
C18 C17 C16 118.7(7)
C17 C18 C19 120.7(7)
C20 C19 C18 118.8(7)
N6 C20 C19 122.3(7)
N10 C21 C22 122.8(7)
C23 C22 C21 119.0(7)
C22 C23 C24 119.6(7)
C23 C24 C25 119.4(7)
N10 C25 N11 115.7(5)
N10 C25 C24 120.5(5)
N11 C25 C24 123.5(5)
N12 C26 N11 114.9(5)
N12 C26 C27 120.9(5)
N11 C26 C27 124.0(5)
C28 C27 C26 119.0(6)
C29 C28 C27 120.2(6)
C30 C29 C28 118.4(6)
C29 C30 N12 123.6(6)
N7 C31 C32 123.6(6)
C31 C32 C33 118.3(6)
C34 C33 C32 119.3(6)
C33 C34 C35 120.6(6)
N7 C35 N8 114.9(5)
N7 C35 C34 119.9(5)
N8 C35 C34 125.1(5)
N9 C36 N8 114.8(5)
N9 C36 C37 121.2(5)
N8 C36 C37 123.6(5)
C38 C37 C36 119.7(6)
C37 C38 C39 119.6(6)
C40 C39 C38 119.2(6)
N9 C40 C39 122.6(6)
F1 B1 F2 108.6(13)
F1 B1 F4 106.0(12)
F2 B1 F4 114.3(11)
F1 B1 F3 108.2(12)
F2 B1 F3 106.6(12)
F4 B1 F3 113.0(12)
Cl7S C2S Cl4S 114.7(17)
Cl8S C2S Cl5S 115.1(14)
Cl4S C2S Cl6S 108.7(11)
Cl1S C1S Cl2S 100.4(31)

loop_
_geom_bond_atom_site_label_1
_geom_bond_atom_site_label_2
_geom_bond_distance
Co1 N10 1.986(5)
Co1 N1 1.989(5)
Co1 N7 1.989(5)
Co1 N4 1.990(5)
Co1 Co2 2.3249(10)
Co1 Cl1 2.356(2)
Co2 N2 1.869(5)
Co2 N8 1.870(4)
Co2 N11 1.879(5)
Co2 N5 1.886(4)
Co2 Co3 2.3407(10)
Co3 N9 1.985(5)
Co3 N12 1.992(5)
Co3 N3 1.999(5)
Co3 N6 2.006(5)
Co3 Cl2 2.370(2)
N1 C5 1.342(8)
N1 C1 1.370(7)
N2 C6 1.370(7)
N2 C5 1.398(7)
N3 C6 1.355(7)
N3 C10 1.359(8)
N4 C11 1.332(7)
N4 C15 1.357(7)
N5 C16 1.359(7)
N5 C15 1.388(7)
N6 C16 1.345(7)
N6 C20 1.353(8)
N7 C31 1.334(8)
N7 C35 1.366(7)
N8 C36 1.375(7)
N8 C35 1.378(7)
N9 C40 1.356(7)
N9 C36 1.362(7)
N10 C21 1.333(8)
N10 C25 1.362(7)
N11 C25 1.371(7)
N11 C26 1.381(7)
N12 C26 1.345(7)
N12 C30 1.365(7)
C1 C2 1.366(10)
C2 C3 1.374(11)
C3 C4 1.380(9)
C4 C5 1.400(8)
C6 C7 1.402(8)
C7 C8 1.379(9)
C8 C9 1.372(10)
C9 C10 1.382(10)
C11 C12 1.362(9)
C12 C13 1.377(10)
C13 C14 1.350(9)
C14 C15 1.400(8)
C16 C17 1.416(9)
C17 C18 1.355(10)
C18 C19 1.365(11)
C19 C20 1.364(10)
C21 C22 1.387(10)
C22 C23 1.367(11)
C23 C24 1.373(10)
C24 C25 1.408(9)
C26 C27 1.402(8)
C27 C28 1.383(9)
C28 C29 1.363(10)
C29 C30 1.361(9)
C31 C32 1.374(9)
C32 C33 1.374(10)
C33 C34 1.357(9)
C34 C35 1.396(8)
C36 C37 1.392(8)
C37 C38 1.355(9)
C38 C39 1.381(10)
C39 C40 1.364(9)
B1 F1 1.31(2)
B1 F2 1.313(13)
B1 F4 1.319(12)
B1 F3 1.35(2)
Cl4S C2S 1.76(2)
Cl5S C2S 1.90(2)
Cl6S C2S 2.16(2)
C2S Cl7S 1.45(2)
C2S Cl8S 1.65(2)
Cl1S C1S 1.79(3)
Cl2S C1S 1.79(3)
